data_4345336
loop_
_publ_author_name
'Zhang, Fangjun'
'Zhang, Jie'
'Zhou, Xigeng'

_publ_section_title
;
 Facile Construction of Yttrium Pentasulfides from Yttrium Alkyl
 Precursors: Synthesis, Mechanism, and Reactivity.
;
_journal_issue 4
_journal_name_full 'Inorganic chemistry'
_journal_page_first 2070
_journal_page_last 2077
_journal_paper_doi 10.1021/acs.inorgchem.6b02747
_journal_volume 56
_journal_year 2017
_chemical_formula_sum 'C27 H36 N2 S'
_chemical_formula_weight 420.64
_chemical_name_systematic
; 
 ? 
;
_space_group_IT_number 14
_symmetry_cell_setting monoclinic
_symmetry_space_group_name_Hall '-P 2yn'
_symmetry_space_group_name_H-M 'P 1 21/n 1'
_atom_sites_solution_hydrogens geom
_atom_sites_solution_primary direct
_atom_sites_solution_secondary difmap
_audit_creation_method SHELXL-97
_cell_angle_alpha 90.00
_cell_angle_beta 107.011(4)
_cell_angle_gamma 90.00
_cell_formula_units_Z 4
_cell_length_a 19.532(5)
_cell_length_b 6.9012(17)
_cell_length_c 21.047(5)
_cell_measurement_reflns_used 2573
_cell_measurement_temperature 296(2)
_cell_measurement_theta_max 25.41
_cell_measurement_theta_min 2.50
_cell_volume 2712.9(12)
_computing_cell_refinement 'Bruker SAINT'
_computing_data_collection 'Bruker APEX2'
_computing_data_reduction 'Bruker SAINT'
_computing_molecular_graphics 'Bruker SHELXTL'
_computing_publication_material 'Bruker SHELXTL'
_computing_structure_refinement 'SHELXL-97 (Sheldrick, 2008)'
_computing_structure_solution 'SHELXS-97 (Sheldrick, 2008)'
_diffrn_ambient_temperature 296(2)
_diffrn_measured_fraction_theta_full 0.997
_diffrn_measured_fraction_theta_max 0.997
_diffrn_measurement_device_type 'Bruker APEX-II CCD'
_diffrn_measurement_method '\f and \w scans'
_diffrn_radiation_monochromator graphite
_diffrn_radiation_source 'fine-focus sealed tube'
_diffrn_radiation_type MoK\a
_diffrn_radiation_wavelength 0.71073
_diffrn_reflns_av_R_equivalents 0.0653
_diffrn_reflns_av_sigmaI/netI 0.0905
_diffrn_reflns_limit_h_max 21
_diffrn_reflns_limit_h_min -23
_diffrn_reflns_limit_k_max 8
_diffrn_reflns_limit_k_min -5
_diffrn_reflns_limit_l_max 25
_diffrn_reflns_limit_l_min -25
_diffrn_reflns_number 13145
_diffrn_reflns_theta_full 25.60
_diffrn_reflns_theta_max 25.60
_diffrn_reflns_theta_min 1.69
_exptl_absorpt_coefficient_mu 0.133
_exptl_absorpt_correction_T_max 0.9636
_exptl_absorpt_correction_T_min 0.9243
_exptl_absorpt_correction_type multi-scan
_exptl_absorpt_process_details sadabs
_exptl_crystal_colour block
_exptl_crystal_density_diffrn 1.030
_exptl_crystal_density_meas 0
_exptl_crystal_description colorless
_exptl_crystal_F_000 912
_exptl_crystal_size_max 0.60
_exptl_crystal_size_mid 0.44
_exptl_crystal_size_min 0.28
_refine_diff_density_max 0.259
_refine_diff_density_min -0.253
_refine_diff_density_rms '0.051 Complex 9'
_refine_ls_extinction_method none
_refine_ls_goodness_of_fit_ref 1.000
_refine_ls_hydrogen_treatment mixed
_refine_ls_matrix_type full
_refine_ls_number_parameters 279
_refine_ls_number_reflns 5097
_refine_ls_number_restraints 0
_refine_ls_restrained_S_all 1.000
_refine_ls_R_factor_all 0.1199
_refine_ls_R_factor_gt 0.0632
_refine_ls_shift/su_max 0.000
_refine_ls_shift/su_mean 0.000
_refine_ls_structure_factor_coef Fsqd
_refine_ls_weighting_details 'calc w=1/[\s^2^(Fo^2^)+(0.0350P)^2^+0.9076P] where P=(Fo^2^+2Fc^2^)/3'
_refine_ls_weighting_scheme calc
_refine_ls_wR_factor_gt 0.1217
_refine_ls_wR_factor_ref 0.1398
_reflns_number_gt 2952
_reflns_number_total 5097
_reflns_threshold_expression >2sigma(I)
_cod_data_source_file ic6b02747_si_003.cif
_cod_data_source_block a51119c
_cod_depositor_comments
;
The following automatic conversions were performed:

'_symmetry_cell_setting' value 'Monoclinic' changed to 'monoclinic'
according to
/home/data/users/saulius/crontab/automatic-downloads/current/ACS/lib/dictionaries/cif_core.dic
dictionary named 'cif_core.dic' version 2.4.2 from 2011-04-26.

Automatic conversion script
Id: cif_fix_values 4973 2017-02-22 13:04:09Z antanas 
;
_cod_original_sg_symbol_H-M 'P2(1)/n  '
_cod_database_code 4345336

loop_
_symmetry_equiv_pos_as_xyz
'x, y, z'
'-x+1/2, y+1/2, -z+1/2'
'-x, -y, -z'
'x-1/2, -y-1/2, z-1/2'

loop_
_atom_site_label
_atom_site_type_symbol
_atom_site_fract_x
_atom_site_fract_y
_atom_site_fract_z
_atom_site_U_iso_or_equiv
_atom_site_adp_type
_atom_site_occupancy
_atom_site_symmetry_multiplicity
_atom_site_calc_flag
_atom_site_refinement_flags
S1 S 0.05806(3) 0.23257(9) 0.25345(4) 0.0658(3) Uani 1 1 d .
N1 N 0.03677(8) 0.6234(3) 0.25255(9) 0.0426(5) Uani 1 1 d .
N2 N -0.05798(8) 0.4573(2) 0.25008(9) 0.0419(5) Uani 1 1 d .
C1 C 0.01256(10) 0.4383(3) 0.25199(11) 0.0396(5) Uani 1 1 d .
C2 C -0.01741(11) 0.7552(3) 0.25102(13) 0.0558(7) Uani 1 1 d .
H2 H -0.0139 0.8896 0.2510 0.067 Uiso 1 1 calc R
C3 C -0.07582(11) 0.6511(4) 0.24950(13) 0.0560(7) Uani 1 1 d .
H3 H -0.1205 0.7006 0.2483 0.067 Uiso 1 1 calc R
C4 C 0.10960(11) 0.6745(3) 0.25443(12) 0.0456(6) Uani 1 1 d .
C5 C 0.16049(12) 0.6948(3) 0.31580(13) 0.0560(7) Uani 1 1 d .
C6 C 0.22985(13) 0.7410(4) 0.31548(16) 0.0723(8) Uani 1 1 d .
H6 H 0.2654 0.7557 0.3557 0.087 Uiso 1 1 calc R
C7 C 0.24691(14) 0.7650(4) 0.25756(19) 0.0777(9) Uani 1 1 d .
H7 H 0.2938 0.7940 0.2588 0.093 Uiso 1 1 calc R
C8 C 0.19544(14) 0.7468(4) 0.19778(16) 0.0718(8) Uani 1 1 d .
H8 H 0.2077 0.7662 0.1588 0.086 Uiso 1 1 calc R
C9 C 0.12459(12) 0.6994(3) 0.19412(13) 0.0557(7) Uani 1 1 d .
C10 C 0.14310(15) 0.6692(5) 0.38128(14) 0.0791(9) Uani 1 1 d .
H10 H 0.0919 0.6402 0.3706 0.095 Uiso 1 1 calc R
C11 C 0.1834(2) 0.5005(6) 0.42118(19) 0.1407(16) Uani 1 1 d .
H11A H 0.1744 0.3854 0.3944 0.211 Uiso 1 1 calc R
H11B H 0.1676 0.4811 0.4598 0.211 Uiso 1 1 calc R
H11C H 0.2338 0.5280 0.4346 0.211 Uiso 1 1 calc R
C12 C 0.1567(2) 0.8585(6) 0.42139(19) 0.1448(16) Uani 1 1 d .
H12A H 0.2071 0.8858 0.4354 0.217 Uiso 1 1 calc R
H12B H 0.1398 0.8453 0.4597 0.217 Uiso 1 1 calc R
H12C H 0.1317 0.9628 0.3941 0.217 Uiso 1 1 calc R
C13 C 0.06861(15) 0.6758(5) 0.12729(15) 0.0817(9) Uani 1 1 d .
H13 H 0.0230 0.6450 0.1356 0.098 Uiso 1 1 calc R
C14 C 0.0583(2) 0.8651(6) 0.08711(18) 0.1301(15) Uani 1 1 d .
H14A H 0.0456 0.9675 0.1124 0.195 Uiso 1 1 calc R
H14B H 0.0208 0.8484 0.0462 0.195 Uiso 1 1 calc R
H14C H 0.1021 0.8978 0.0776 0.195 Uiso 1 1 calc R
C15 C 0.0869(2) 0.5085(6) 0.08815(18) 0.1362(16) Uani 1 1 d .
H15A H 0.1318 0.5342 0.0796 0.204 Uiso 1 1 calc R
H15B H 0.0500 0.4947 0.0468 0.204 Uiso 1 1 calc R
H15C H 0.0907 0.3911 0.1134 0.204 Uiso 1 1 calc R
C16 C -0.10687(10) 0.3010(3) 0.25007(12) 0.0409(6) Uani 1 1 d .
C17 C -0.11140(11) 0.2345(4) 0.31119(13) 0.0550(7) Uani 1 1 d .
C18 C -0.16355(15) 0.0943(4) 0.30973(18) 0.0812(10) Uani 1 1 d .
H18 H -0.1685 0.0474 0.3496 0.097 Uiso 1 1 calc R
C19 C -0.20721(15) 0.0248(4) 0.2515(2) 0.0891(12) Uani 1 1 d .
H19 H -0.2425 -0.0655 0.2518 0.107 Uiso 1 1 calc R
C20 C -0.19940(13) 0.0871(5) 0.19273(19) 0.0828(10) Uani 1 1 d .
H20 H -0.2286 0.0349 0.1534 0.099 Uiso 1 1 calc R
C21 C -0.14870(11) 0.2276(4) 0.18962(13) 0.0582(7) Uani 1 1 d .
C22 C -0.06275(15) 0.3109(5) 0.37672(14) 0.0887(10) Uani 1 1 d .
H22 H -0.0249 0.3866 0.3664 0.106 Uiso 1 1 calc R
C23 C -0.0264(2) 0.1466(8) 0.4228(2) 0.176(2) Uani 1 1 d .
H23A H -0.0621 0.0619 0.4305 0.265 Uiso 1 1 calc R
H23B H 0.0020 0.1996 0.4643 0.265 Uiso 1 1 calc R
H23C H 0.0039 0.0750 0.4026 0.265 Uiso 1 1 calc R
C24 C -0.1027(2) 0.4471(7) 0.41026(19) 0.1523(19) Uani 1 1 d .
H24A H -0.1229 0.5517 0.3806 0.228 Uiso 1 1 calc R
H24B H -0.0700 0.4982 0.4501 0.228 Uiso 1 1 calc R
H24C H -0.1402 0.3774 0.4212 0.228 Uiso 1 1 calc R
C25 C -0.13999(16) 0.2960(6) 0.12394(15) 0.0989(12) Uani 1 1 d .
H25 H -0.0965 0.3752 0.1338 0.119 Uiso 1 1 calc R
C26 C -0.1294(3) 0.1217(9) 0.0819(2) 0.193(3) Uani 1 1 d .
H26A H -0.0887 0.0476 0.1066 0.289 Uiso 1 1 calc R
H26B H -0.1215 0.1674 0.0416 0.289 Uiso 1 1 calc R
H26C H -0.1714 0.0414 0.0714 0.289 Uiso 1 1 calc R
C27 C -0.2019(2) 0.4213(8) 0.0856(2) 0.173(2) Uani 1 1 d .
H27A H -0.2459 0.3515 0.0790 0.259 Uiso 1 1 calc R
H27B H -0.1958 0.4544 0.0433 0.259 Uiso 1 1 calc R
H27C H -0.2032 0.5376 0.1103 0.259 Uiso 1 1 calc R

loop_
_atom_site_aniso_label
_atom_site_aniso_U_11
_atom_site_aniso_U_22
_atom_site_aniso_U_33
_atom_site_aniso_U_23
_atom_site_aniso_U_13
_atom_site_aniso_U_12
S1 0.0455(3) 0.0290(4) 0.1300(7) 0.0051(4) 0.0366(4) 0.0024(3)
N1 0.0379(9) 0.0220(11) 0.0690(13) 0.0053(9) 0.0174(9) -0.0014(8)
N2 0.0364(9) 0.0214(11) 0.0705(13) 0.0033(9) 0.0199(8) 0.0002(8)
C1 0.0363(10) 0.0266(14) 0.0574(15) 0.0035(11) 0.0160(10) -0.0041(9)
C2 0.0561(14) 0.0189(13) 0.096(2) 0.0056(13) 0.0270(13) 0.0025(11)
C3 0.0451(12) 0.0337(16) 0.094(2) 0.0044(14) 0.0275(13) 0.0054(11)
C4 0.0401(11) 0.0283(14) 0.0713(18) 0.0064(12) 0.0208(12) -0.0035(10)
C5 0.0489(13) 0.0419(17) 0.0763(19) -0.0083(14) 0.0171(13) -0.0056(11)
C6 0.0495(14) 0.062(2) 0.101(2) -0.0204(17) 0.0143(15) -0.0152(13)
C7 0.0495(14) 0.0548(19) 0.137(3) -0.0054(19) 0.0391(18) -0.0136(14)
C8 0.0717(17) 0.0528(19) 0.107(2) 0.0176(17) 0.0515(18) -0.0037(14)
C9 0.0582(14) 0.0392(16) 0.0733(19) 0.0155(14) 0.0252(14) -0.0002(11)
C10 0.0701(17) 0.104(3) 0.0611(19) -0.0134(19) 0.0156(15) -0.0054(17)
C11 0.190(4) 0.142(4) 0.103(3) 0.038(3) 0.064(3) 0.042(3)
C12 0.190(4) 0.136(4) 0.112(3) -0.055(3) 0.049(3) 0.006(3)
C13 0.0746(18) 0.100(3) 0.072(2) 0.033(2) 0.0236(16) 0.0145(17)
C14 0.166(4) 0.126(4) 0.102(3) 0.056(3) 0.045(3) 0.063(3)
C15 0.158(4) 0.115(3) 0.097(3) -0.016(3) -0.023(3) 0.024(3)
C16 0.0343(10) 0.0239(13) 0.0672(17) 0.0025(12) 0.0191(11) 0.0019(9)
C17 0.0442(12) 0.0491(17) 0.0765(19) 0.0202(15) 0.0253(12) 0.0077(12)
C18 0.0607(17) 0.065(2) 0.132(3) 0.047(2) 0.0498(19) 0.0093(15)
C19 0.0525(17) 0.0392(19) 0.189(4) -0.005(2) 0.056(2) -0.0059(14)
C20 0.0480(15) 0.072(2) 0.131(3) -0.049(2) 0.0291(17) -0.0160(14)
C21 0.0390(11) 0.0603(18) 0.0761(19) -0.0165(15) 0.0180(12) -0.0012(12)
C22 0.0640(16) 0.136(3) 0.065(2) 0.024(2) 0.0174(15) 0.0057(19)
C23 0.158(4) 0.238(6) 0.105(3) 0.067(4) -0.007(3) 0.071(4)
C24 0.123(3) 0.213(5) 0.106(3) -0.052(3) 0.011(3) 0.021(3)
C25 0.0678(18) 0.165(4) 0.064(2) -0.020(2) 0.0198(16) -0.010(2)
C26 0.193(5) 0.293(7) 0.103(3) -0.053(4) 0.061(3) 0.064(5)
C27 0.160(4) 0.252(6) 0.114(3) 0.077(4) 0.053(3) 0.073(4)

loop_
_atom_type_symbol
_atom_type_description
_atom_type_scat_dispersion_real
_atom_type_scat_dispersion_imag
_atom_type_scat_source
C C 0.0033 0.0016 'International Tables Vol C Tables 4.2.6.8 and 6.1.1.4'
H H 0.0000 0.0000 'International Tables Vol C Tables 4.2.6.8 and 6.1.1.4'
N N 0.0061 0.0033 'International Tables Vol C Tables 4.2.6.8 and 6.1.1.4'
S S 0.1246 0.1234 'International Tables Vol C Tables 4.2.6.8 and 6.1.1.4'

loop_
_geom_angle_atom_site_label_1
_geom_angle_atom_site_label_2
_geom_angle_atom_site_label_3
_geom_angle
C1 N1 C2 110.75(16)
C1 N1 C4 124.21(17)
C2 N1 C4 125.04(18)
C1 N2 C3 109.97(16)
C1 N2 C16 126.00(17)
C3 N2 C16 124.02(16)
N1 C1 N2 104.69(17)
N1 C1 S1 128.03(14)
N2 C1 S1 127.29(15)
C3 C2 N1 106.7(2)
C3 C2 H2 126.7
N1 C2 H2 126.7
C2 C3 N2 107.93(19)
C2 C3 H3 126.0
N2 C3 H3 126.0
C5 C4 C9 123.4(2)
C5 C4 N1 118.6(2)
C9 C4 N1 118.0(2)
C4 C5 C6 116.8(2)
C4 C5 C10 122.8(2)
C6 C5 C10 120.4(2)
C7 C6 C5 121.6(3)
C7 C6 H6 119.2
C5 C6 H6 119.2
C6 C7 C8 120.3(2)
C6 C7 H7 119.8
C8 C7 H7 119.8
C7 C8 C9 121.3(3)
C7 C8 H8 119.3
C9 C8 H8 119.3
C4 C9 C8 116.5(2)
C4 C9 C13 123.0(2)
C8 C9 C13 120.5(2)
C11 C10 C5 111.9(3)
C11 C10 C12 111.8(3)
C5 C10 C12 110.5(3)
C11 C10 H10 107.5
C5 C10 H10 107.5
C12 C10 H10 107.5
C10 C11 H11A 109.5
C10 C11 H11B 109.5
H11A C11 H11B 109.5
C10 C11 H11C 109.5
H11A C11 H11C 109.5
H11B C11 H11C 109.5
C10 C12 H12A 109.5
C10 C12 H12B 109.5
H12A C12 H12B 109.5
C10 C12 H12C 109.5
H12A C12 H12C 109.5
H12B C12 H12C 109.5
C9 C13 C15 111.3(2)
C9 C13 C14 111.2(3)
C15 C13 C14 111.2(3)
C9 C13 H13 107.7
C15 C13 H13 107.7
C14 C13 H13 107.7
C13 C14 H14A 109.5
C13 C14 H14B 109.5
H14A C14 H14B 109.5
C13 C14 H14C 109.5
H14A C14 H14C 109.5
H14B C14 H14C 109.5
C13 C15 H15A 109.5
C13 C15 H15B 109.5
H15A C15 H15B 109.5
C13 C15 H15C 109.5
H15A C15 H15C 109.5
H15B C15 H15C 109.5
C21 C16 C17 123.1(2)
C21 C16 N2 119.0(2)
C17 C16 N2 117.9(2)
C16 C17 C18 116.8(3)
C16 C17 C22 122.1(2)
C18 C17 C22 121.1(3)
C19 C18 C17 121.6(3)
C19 C18 H18 119.2
C17 C18 H18 119.2
C20 C19 C18 120.1(3)
C20 C19 H19 120.0
C18 C19 H19 120.0
C19 C20 C21 122.0(3)
C19 C20 H20 119.0
C21 C20 H20 119.0
C16 C21 C20 116.3(3)
C16 C21 C25 121.9(2)
C20 C21 C25 121.8(3)
C24 C22 C17 111.5(2)
C24 C22 C23 111.8(3)
C17 C22 C23 111.7(3)
C24 C22 H22 107.2
C17 C22 H22 107.2
C23 C22 H22 107.2
C22 C23 H23A 109.5
C22 C23 H23B 109.5
H23A C23 H23B 109.5
C22 C23 H23C 109.5
H23A C23 H23C 109.5
H23B C23 H23C 109.5
C22 C24 H24A 109.5
C22 C24 H24B 109.5
H24A C24 H24B 109.5
C22 C24 H24C 109.5
H24A C24 H24C 109.5
H24B C24 H24C 109.5
C27 C25 C21 112.2(3)
C27 C25 C26 111.1(3)
C21 C25 C26 110.4(4)
C27 C25 H25 107.6
C21 C25 H25 107.6
C26 C25 H25 107.6
C25 C26 H26A 109.5
C25 C26 H26B 109.5
H26A C26 H26B 109.5
C25 C26 H26C 109.5
H26A C26 H26C 109.5
H26B C26 H26C 109.5
C25 C27 H27A 109.5
C25 C27 H27B 109.5
H27A C27 H27B 109.5
C25 C27 H27C 109.5
H27A C27 H27C 109.5
H27B C27 H27C 109.5

loop_
_geom_bond_atom_site_label_1
_geom_bond_atom_site_label_2
_geom_bond_distance
S1 C1 1.671(2)
N1 C1 1.361(3)
N1 C2 1.389(3)
N1 C4 1.455(2)
N2 C1 1.373(2)
N2 C3 1.381(3)
N2 C16 1.441(3)
C2 C3 1.341(3)
C2 H2 0.9300
C3 H3 0.9300
C4 C5 1.387(3)
C4 C9 1.394(3)
C5 C6 1.394(3)
C5 C10 1.523(4)
C6 C7 1.365(4)
C6 H6 0.9300
C7 C8 1.367(4)
C7 H7 0.9300
C8 C9 1.402(3)
C8 H8 0.9300
C9 C13 1.517(4)
C10 C11 1.514(4)
C10 C12 1.536(5)
C10 H10 0.9800
C11 H11A 0.9600
C11 H11B 0.9600
C11 H11C 0.9600
C12 H12A 0.9600
C12 H12B 0.9600
C12 H12C 0.9600
C13 C15 1.520(4)
C13 C14 1.538(4)
C13 H13 0.9800
C14 H14A 0.9600
C14 H14B 0.9600
C14 H14C 0.9600
C15 H15A 0.9600
C15 H15B 0.9600
C15 H15C 0.9600
C16 C21 1.391(3)
C16 C17 1.393(3)
C17 C18 1.399(4)
C17 C22 1.522(4)
C18 C19 1.360(4)
C18 H18 0.9300
C19 C20 1.359(4)
C19 H19 0.9300
C20 C21 1.401(4)
C20 H20 0.9300
C21 C25 1.517(4)
C22 C24 1.521(5)
C22 C23 1.526(5)
C22 H22 0.9800
C23 H23A 0.9600
C23 H23B 0.9600
C23 H23C 0.9600
C24 H24A 0.9600
C24 H24B 0.9600
C24 H24C 0.9600
C25 C27 1.513(5)
C25 C26 1.543(5)
C25 H25 0.9800
C26 H26A 0.9600
C26 H26B 0.9600
C26 H26C 0.9600
C27 H27A 0.9600
C27 H27B 0.9600
C27 H27C 0.9600

loop_
_geom_torsion_atom_site_label_1
_geom_torsion_atom_site_label_2
_geom_torsion_atom_site_label_3
_geom_torsion_atom_site_label_4
_geom_torsion
C2 N1 C1 N2 0.0(2)
C4 N1 C1 N2 -179.94(19)
C2 N1 C1 S1 -179.88(19)
C4 N1 C1 S1 0.2(3)
C3 N2 C1 N1 0.0(2)
C16 N2 C1 N1 -178.8(2)
C3 N2 C1 S1 179.88(18)
C16 N2 C1 S1 1.1(3)
C1 N1 C2 C3 0.0(3)
C4 N1 C2 C3 179.9(2)
N1 C2 C3 N2 0.0(3)
C1 N2 C3 C2 0.0(3)
C16 N2 C3 C2 178.8(2)
C1 N1 C4 C5 -88.9(3)
C2 N1 C4 C5 91.2(3)
C1 N1 C4 C9 90.7(3)
C2 N1 C4 C9 -89.2(3)
C9 C4 C5 C6 -0.5(4)
N1 C4 C5 C6 179.1(2)
C9 C4 C5 C10 179.3(2)
N1 C4 C5 C10 -1.1(3)
C4 C5 C6 C7 0.0(4)
C10 C5 C6 C7 -179.9(3)
C5 C6 C7 C8 0.9(4)
C6 C7 C8 C9 -1.3(4)
C5 C4 C9 C8 0.2(3)
N1 C4 C9 C8 -179.4(2)
C5 C4 C9 C13 179.6(2)
N1 C4 C9 C13 0.0(3)
C7 C8 C9 C4 0.8(4)
C7 C8 C9 C13 -178.7(3)
C4 C5 C10 C11 116.8(3)
C6 C5 C10 C11 -63.4(4)
C4 C5 C10 C12 -118.0(3)
C6 C5 C10 C12 61.9(4)
C4 C9 C13 C15 -116.4(3)
C8 C9 C13 C15 63.1(4)
C4 C9 C13 C14 119.1(3)
C8 C9 C13 C14 -61.5(3)
C1 N2 C16 C21 -91.9(3)
C3 N2 C16 C21 89.5(3)
C1 N2 C16 C17 90.1(3)
C3 N2 C16 C17 -88.5(3)
C21 C16 C17 C18 -3.3(3)
N2 C16 C17 C18 174.7(2)
C21 C16 C17 C22 177.2(2)
N2 C16 C17 C22 -4.8(3)
C16 C17 C18 C19 0.6(4)
C22 C17 C18 C19 -179.9(3)
C17 C18 C19 C20 2.0(4)
C18 C19 C20 C21 -2.2(5)
C17 C16 C21 C20 3.1(3)
N2 C16 C21 C20 -174.8(2)
C17 C16 C21 C25 -176.9(2)
N2 C16 C21 C25 5.1(3)
C19 C20 C21 C16 -0.3(4)
C19 C20 C21 C25 179.7(3)
C16 C17 C22 C24 105.5(3)
C18 C17 C22 C24 -74.0(4)
C16 C17 C22 C23 -128.7(3)
C18 C17 C22 C23 51.9(4)
C16 C21 C25 C27 -108.1(3)
C20 C21 C25 C27 71.9(4)
C16 C21 C25 C26 127.3(3)
C20 C21 C25 C26 -52.7(4)
